data_4119573
loop_
_publ_author_name
'Gang He'
'Le Kang'
'William Torres Delgado'
'Olena Shynkaruk'
'Michael J. Ferguson'
'Robert McDonald'
'Eric Rivard'

_publ_contact_author_address
;
Department of Chemistry
University of Alberta
Edmonton
AB T6G 2G2
CANADA
;
_publ_contact_author_email ERIVARD@UALBERTA.CA
_publ_contact_author_name 'E. Rivard'
_publ_section_title
;
 The Marriage of Metallacycle Transfer Chemistry with Suzuki-Miyaura
 Cross-Coupling To Give Main Group Element-Containing Conjugated Polymers
;
_journal_name_full 'Journal of the American Chemical Society'
_journal_page_first 5360
_journal_page_last 5363
_journal_paper_doi 10.1021/ja402242z
_journal_volume 135
_journal_year 2013
_chemical_formula_moiety 'C38 H48 S2 Zr'
_chemical_formula_sum 'C38 H48 S2 Zr'
_chemical_formula_weight 660.10
_chemical_name_common 7
_chemical_name_systematic
; 
 ? 
;
_space_group_IT_number 15
_symmetry_cell_setting monoclinic
_symmetry_space_group_name_Hall '-C 2yc'
_symmetry_space_group_name_H-M 'C 1 2/c 1'
_atom_sites_solution_hydrogens geom
_atom_sites_solution_primary direct
_atom_sites_solution_secondary difmap
_audit_creation_method SHELXL-97
_cell_angle_alpha 90.00
_cell_angle_beta 100.1582(7)
_cell_angle_gamma 90.00
_cell_formula_units_Z 8
_cell_length_a 37.7722(5)
_cell_length_b 9.01010(10)
_cell_length_c 20.3354(3)
_cell_measurement_reflns_used 9531
_cell_measurement_temperature 173(2)
_cell_measurement_theta_max 69.51
_cell_measurement_theta_min 4.42
_cell_volume 6812.29(16)
_computing_cell_refinement 'Bruker SAINT'
_computing_data_collection 'Bruker APEX2'
_computing_data_reduction 'Bruker SAINT'
_computing_molecular_graphics 'Bruker SHELXTL'
_computing_publication_material 'Bruker SHELXTL'
_computing_structure_refinement 'SHELXL-97 (Sheldrick, 2008)'
_computing_structure_solution 'DIRDIF-2008 (Beurskens et al., 2008)'
_diffrn_ambient_temperature 173(2)
_diffrn_measured_fraction_theta_full 0.992
_diffrn_measured_fraction_theta_max 0.981
_diffrn_measurement_device_type 'Bruker APEX-II CCD'
_diffrn_measurement_method '\w scans'
_diffrn_radiation_monochromator graphite
_diffrn_radiation_source 'fine-focus sealed tube'
_diffrn_radiation_type CuK\a
_diffrn_radiation_wavelength 1.54178
_diffrn_reflns_av_R_equivalents 0.0338
_diffrn_reflns_av_sigmaI/netI 0.0298
_diffrn_reflns_limit_h_max 41
_diffrn_reflns_limit_h_min -44
_diffrn_reflns_limit_k_max 10
_diffrn_reflns_limit_k_min -10
_diffrn_reflns_limit_l_max 24
_diffrn_reflns_limit_l_min -24
_diffrn_reflns_number 22309
_diffrn_reflns_theta_full 67.75
_diffrn_reflns_theta_max 70.04
_diffrn_reflns_theta_min 2.38
_exptl_absorpt_coefficient_mu 3.956
_exptl_absorpt_correction_T_max 0.7478
_exptl_absorpt_correction_T_min 0.5362
_exptl_absorpt_correction_type integration
_exptl_absorpt_process_details 'SADABS (Sheldrick, 2008)'
_exptl_crystal_density_diffrn 1.287
_exptl_crystal_description fragment
_exptl_crystal_F_000 2784
_exptl_crystal_size_max 0.18
_exptl_crystal_size_mid 0.09
_exptl_crystal_size_min 0.08
_refine_diff_density_max 0.540
_refine_diff_density_min -0.349
_refine_diff_density_rms 0.062
_refine_ls_extinction_method none
_refine_ls_goodness_of_fit_ref 1.025
_refine_ls_hydrogen_treatment constr
_refine_ls_matrix_type full
_refine_ls_number_parameters 370
_refine_ls_number_reflns 6336
_refine_ls_number_restraints 0
_refine_ls_restrained_S_all 1.025
_refine_ls_R_factor_all 0.0395
_refine_ls_R_factor_gt 0.0320
_refine_ls_shift/su_max 0.002
_refine_ls_shift/su_mean 0.000
_refine_ls_structure_factor_coef Fsqd
_refine_ls_weighting_details 'calc w=1/[\s^2^(Fo^2^)+(0.0490P)^2^+6.4980P] where P=(Fo^2^+2Fc^2^)/3'
_refine_ls_weighting_scheme calc
_refine_ls_wR_factor_gt 0.0833
_refine_ls_wR_factor_ref 0.0876
_reflns_number_gt 5424
_reflns_number_total 6336
_reflns_threshold_expression I>2\s(I)
_cod_data_source_file ja402242z_si_002_1.cif
_cod_data_source_block riv11b0
_cod_original_cell_volume 6812.29(15)
_cod_original_sg_symbol_H-M 'C 2/c'
_cod_database_code 4119573

loop_
_symmetry_equiv_pos_as_xyz
'x, y, z'
'-x, y, -z+1/2'
'x+1/2, y+1/2, z'
'-x+1/2, y+1/2, -z+1/2'
'-x, -y, -z'
'x, -y, z-1/2'
'-x+1/2, -y+1/2, -z'
'x+1/2, -y+1/2, z-1/2'

loop_
_atom_site_label
_atom_site_type_symbol
_atom_site_fract_x
_atom_site_fract_y
_atom_site_fract_z
_atom_site_U_iso_or_equiv
_atom_site_adp_type
_atom_site_occupancy
_atom_site_symmetry_multiplicity
_atom_site_calc_flag
_atom_site_refinement_flags
Zr Zr 0.319313(5) 0.42138(2) 0.118935(9) 0.03009(8) Uani 1 1 d .
S1 S 0.294111(18) 0.03096(8) 0.21294(3) 0.04109(15) Uani 1 1 d .
S2 S 0.288741(19) 0.57844(8) -0.07660(3) 0.04480(16) Uani 1 1 d .
C1 C 0.33596(6) 0.1299(2) 0.06253(11) 0.0296(5) Uani 1 1 d .
C2 C 0.33549(6) 0.2376(3) 0.00643(10) 0.0296(5) Uani 1 1 d .
C3 C 0.34443(7) 0.1668(3) -0.05614(11) 0.0357(5) Uani 1 1 d .
H3A H 0.3473 0.2452 -0.0889 0.043 Uiso 1 1 calc R
H3B H 0.3243 0.1019 -0.0765 0.043 Uiso 1 1 calc R
C4 C 0.37892(8) 0.0751(3) -0.04091(14) 0.0465(6) Uani 1 1 d .
H4A H 0.3996 0.1421 -0.0261 0.056 Uiso 1 1 calc R
H4B H 0.3830 0.0247 -0.0822 0.056 Uiso 1 1 calc R
C5 C 0.37722(8) -0.0417(3) 0.01339(13) 0.0477(7) Uani 1 1 d .
H5A H 0.3986 -0.0307 0.0490 0.057 Uiso 1 1 calc R
H5B H 0.3781 -0.1419 -0.0063 0.057 Uiso 1 1 calc R
C6 C 0.34313(7) -0.0287(3) 0.04447(12) 0.0388(6) Uani 1 1 d .
H6A H 0.3223 -0.0665 0.0124 0.047 Uiso 1 1 calc R
H6B H 0.3458 -0.0910 0.0851 0.047 Uiso 1 1 calc R
C7 C 0.33028(6) 0.1746(2) 0.12378(11) 0.0299(5) Uani 1 1 d .
C8 C 0.32803(6) 0.3834(3) 0.01288(11) 0.0302(5) Uani 1 1 d .
C11 C 0.33272(7) 0.0732(2) 0.18086(11) 0.0312(5) Uani 1 1 d .
C12 C 0.36219(7) 0.0066(3) 0.21917(11) 0.0338(5) Uani 1 1 d .
C13 C 0.35284(8) -0.0771(3) 0.27334(12) 0.0381(6) Uani 1 1 d .
H13 H 0.3700 -0.1301 0.3044 0.046 Uiso 1 1 calc R
C14 C 0.31757(8) -0.0742(3) 0.27633(12) 0.0430(6) Uani 1 1 d .
H14 H 0.3070 -0.1240 0.3093 0.052 Uiso 1 1 calc R
C15 C 0.39958(7) 0.0135(3) 0.20347(13) 0.0444(6) Uani 1 1 d .
H15A H 0.4021 0.1078 0.1797 0.053 Uiso 1 1 calc R
H15B H 0.4023 -0.0684 0.1723 0.053 Uiso 1 1 calc R
C16 C 0.43035(9) 0.0035(4) 0.26323(16) 0.0573(8) Uani 1 1 d .
H16A H 0.4281 -0.0908 0.2871 0.069 Uiso 1 1 calc R
H16B H 0.4534 0.0009 0.2466 0.069 Uiso 1 1 calc R
C17 C 0.43135(10) 0.1287(4) 0.31145(18) 0.0672(9) Uani 1 1 d .
H17A H 0.4077 0.1348 0.3258 0.081 Uiso 1 1 calc R
H17B H 0.4349 0.2223 0.2879 0.081 Uiso 1 1 calc R
C18 C 0.46086(12) 0.1174(5) 0.3743(2) 0.0867(13) Uani 1 1 d .
H18A H 0.4562 0.1926 0.4072 0.104 Uiso 1 1 calc R
H18B H 0.4596 0.0183 0.3947 0.104 Uiso 1 1 calc R
C19 C 0.49802(14) 0.1407(7) 0.3594(3) 0.1166(19) Uani 1 1 d .
H19A H 0.5034 0.0599 0.3296 0.140 Uiso 1 1 calc R
H19B H 0.4985 0.2354 0.3349 0.140 Uiso 1 1 calc R
C20 C 0.52684(16) 0.1443(9) 0.4200(3) 0.169(3) Uani 1 1 d .
H20A H 0.5503 0.1585 0.4065 0.202 Uiso 1 1 calc R
H20B H 0.5269 0.0504 0.4443 0.202 Uiso 1 1 calc R
H20C H 0.5223 0.2265 0.4490 0.202 Uiso 1 1 calc R
C21 C 0.32885(6) 0.4923(3) -0.04058(11) 0.0314(5) Uani 1 1 d .
C22 C 0.35695(7) 0.5516(3) -0.06663(12) 0.0364(5) Uani 1 1 d .
C23 C 0.34536(8) 0.6639(3) -0.11531(12) 0.0428(6) Uani 1 1 d .
H23 H 0.3615 0.7159 -0.1380 0.051 Uiso 1 1 calc R
C24 C 0.31001(8) 0.6897(3) -0.12620(13) 0.0487(7) Uani 1 1 d .
H24 H 0.2982 0.7601 -0.1573 0.058 Uiso 1 1 calc R
C25 C 0.39578(7) 0.5094(3) -0.04507(13) 0.0428(6) Uani 1 1 d .
H25A H 0.3972 0.4264 -0.0128 0.051 Uiso 1 1 calc R
H25B H 0.4089 0.5948 -0.0217 0.051 Uiso 1 1 calc R
C26 C 0.41440(8) 0.4632(3) -0.10250(14) 0.0468(6) Uani 1 1 d .
H26A H 0.4120 0.5442 -0.1359 0.056 Uiso 1 1 calc R
H26B H 0.4022 0.3745 -0.1246 0.056 Uiso 1 1 calc R
C27 C 0.45426(9) 0.4281(4) -0.07955(18) 0.0599(8) Uani 1 1 d .
H27A H 0.4661 0.5149 -0.0551 0.072 Uiso 1 1 calc R
H27B H 0.4564 0.3435 -0.0480 0.072 Uiso 1 1 calc R
C28 C 0.47378(9) 0.3905(5) -0.1356(2) 0.0729(11) Uani 1 1 d .
H28A H 0.4723 0.4761 -0.1665 0.088 Uiso 1 1 calc R
H28B H 0.4617 0.3053 -0.1609 0.088 Uiso 1 1 calc R
C29 C 0.51383(11) 0.3510(7) -0.1109(3) 0.1125(19) Uani 1 1 d .
H29A H 0.5261 0.4388 -0.0882 0.135 Uiso 1 1 calc R
H29B H 0.5152 0.2704 -0.0775 0.135 Uiso 1 1 calc R
C30 C 0.53297(14) 0.3046(8) -0.1632(4) 0.164(3) Uani 1 1 d .
H30A H 0.5574 0.2743 -0.1433 0.197 Uiso 1 1 calc R
H30B H 0.5341 0.3873 -0.1941 0.197 Uiso 1 1 calc R
H30C H 0.5204 0.2207 -0.1876 0.197 Uiso 1 1 calc R
C31 C 0.37595(8) 0.4205(3) 0.20534(14) 0.0468(7) Uani 1 1 d .
H31 H 0.3847 0.3364 0.2360 0.056 Uiso 1 1 calc R
C32 C 0.38661(8) 0.4499(3) 0.14406(15) 0.0464(6) Uani 1 1 d .
H32 H 0.4042 0.3900 0.1237 0.056 Uiso 1 1 calc R
C33 C 0.37246(8) 0.5892(3) 0.12090(14) 0.0467(7) Uani 1 1 d .
H33 H 0.3785 0.6447 0.0818 0.056 Uiso 1 1 calc R
C34 C 0.35268(8) 0.6447(3) 0.16744(13) 0.0459(6) Uani 1 1 d .
H34 H 0.3426 0.7473 0.1675 0.055 Uiso 1 1 calc R
C35 C 0.35458(8) 0.5399(3) 0.22015(13) 0.0457(6) Uani 1 1 d .
H35 H 0.3461 0.5562 0.2635 0.055 Uiso 1 1 calc R
C36 C 0.25621(7) 0.3271(3) 0.11502(14) 0.0476(6) Uani 1 1 d .
H36 H 0.2487 0.2206 0.1119 0.057 Uiso 1 1 calc R
C37 C 0.25434(7) 0.4259(3) 0.06106(15) 0.0470(7) Uani 1 1 d .
H37 H 0.2454 0.4014 0.0130 0.056 Uiso 1 1 calc R
C38 C 0.26232(8) 0.5683(3) 0.08713(16) 0.0540(8) Uani 1 1 d .
H38 H 0.2598 0.6626 0.0608 0.065 Uiso 1 1 calc R
C39 C 0.26868(9) 0.5582(4) 0.15720(17) 0.0580(8) Uani 1 1 d .
H39 H 0.2713 0.6440 0.1889 0.070 Uiso 1 1 calc R
C40 C 0.26543(8) 0.4090(4) 0.17442(15) 0.0529(7) Uani 1 1 d .
H40 H 0.2652 0.3707 0.2205 0.063 Uiso 1 1 calc R

loop_
_atom_site_aniso_label
_atom_site_aniso_U_11
_atom_site_aniso_U_22
_atom_site_aniso_U_33
_atom_site_aniso_U_23
_atom_site_aniso_U_13
_atom_site_aniso_U_12
Zr 0.03925(13) 0.02759(11) 0.02552(11) 0.00001(7) 0.01148(8) 0.00474(8)
S1 0.0447(4) 0.0508(4) 0.0303(3) 0.0087(3) 0.0136(2) -0.0017(3)
S2 0.0429(4) 0.0492(4) 0.0431(4) 0.0162(3) 0.0095(3) 0.0120(3)
C1 0.0337(12) 0.0282(11) 0.0275(11) 0.0019(9) 0.0074(9) 0.0005(9)
C2 0.0319(12) 0.0339(12) 0.0235(10) 0.0000(9) 0.0067(8) 0.0006(9)
C3 0.0476(15) 0.0355(12) 0.0253(11) 0.0012(9) 0.0102(10) 0.0038(10)
C4 0.0565(18) 0.0478(15) 0.0391(14) 0.0021(11) 0.0193(12) 0.0136(12)
C5 0.0671(19) 0.0413(14) 0.0366(14) 0.0019(11) 0.0141(12) 0.0193(13)
C6 0.0585(17) 0.0313(12) 0.0281(12) -0.0005(9) 0.0118(11) 0.0009(11)
C7 0.0357(13) 0.0284(11) 0.0275(11) 0.0025(9) 0.0107(9) 0.0008(9)
C8 0.0346(12) 0.0331(11) 0.0241(10) 0.0019(9) 0.0082(9) 0.0027(9)
C11 0.0431(14) 0.0280(11) 0.0243(11) -0.0029(9) 0.0110(9) -0.0011(9)
C12 0.0459(14) 0.0282(11) 0.0286(11) -0.0014(9) 0.0102(10) 0.0021(10)
C13 0.0556(16) 0.0351(12) 0.0231(11) 0.0026(9) 0.0058(10) 0.0018(11)
C14 0.0606(18) 0.0440(14) 0.0263(12) 0.0050(10) 0.0127(11) -0.0023(12)
C15 0.0471(16) 0.0441(15) 0.0427(14) 0.0058(11) 0.0102(12) 0.0056(12)
C16 0.0511(18) 0.064(2) 0.0562(18) 0.0071(15) 0.0088(14) 0.0099(14)
C17 0.058(2) 0.074(2) 0.068(2) -0.0033(18) 0.0067(16) 0.0112(17)
C18 0.077(3) 0.102(3) 0.073(3) -0.029(2) -0.007(2) 0.020(2)
C19 0.096(4) 0.145(5) 0.102(4) -0.041(3) -0.001(3) 0.027(3)
C20 0.094(4) 0.239(8) 0.151(6) -0.082(6) -0.036(4) 0.043(5)
C21 0.0380(13) 0.0299(12) 0.0267(11) 0.0008(9) 0.0065(9) 0.0049(9)
C22 0.0457(15) 0.0365(13) 0.0285(11) 0.0017(9) 0.0104(10) 0.0009(10)
C23 0.0574(17) 0.0394(14) 0.0356(13) 0.0093(11) 0.0195(11) 0.0007(12)
C24 0.0619(19) 0.0451(15) 0.0411(14) 0.0176(12) 0.0147(12) 0.0124(13)
C25 0.0443(15) 0.0511(15) 0.0351(13) 0.0070(11) 0.0126(11) -0.0016(12)
C26 0.0433(16) 0.0555(16) 0.0438(15) 0.0012(12) 0.0139(12) -0.0013(12)
C27 0.0500(19) 0.069(2) 0.062(2) 0.0039(16) 0.0148(15) 0.0070(15)
C28 0.047(2) 0.087(3) 0.089(3) -0.035(2) 0.0247(17) -0.0052(17)
C29 0.054(3) 0.148(5) 0.139(4) -0.066(4) 0.026(3) -0.002(3)
C30 0.070(3) 0.187(7) 0.245(8) -0.124(6) 0.060(4) -0.018(4)
C31 0.0542(17) 0.0391(14) 0.0416(15) 0.0001(11) -0.0067(12) -0.0015(12)
C32 0.0388(15) 0.0470(15) 0.0522(16) -0.0113(12) 0.0044(12) -0.0042(11)
C33 0.0586(18) 0.0418(15) 0.0403(14) -0.0022(11) 0.0108(12) -0.0150(12)
C34 0.073(2) 0.0296(12) 0.0357(13) -0.0034(10) 0.0102(12) -0.0057(12)
C35 0.070(2) 0.0374(13) 0.0285(12) -0.0034(10) 0.0057(12) -0.0040(12)
C36 0.0383(15) 0.0555(17) 0.0529(16) 0.0055(13) 0.0191(12) 0.0050(12)
C37 0.0362(15) 0.0606(18) 0.0456(15) 0.0059(13) 0.0110(11) 0.0134(12)
C38 0.0505(18) 0.0546(18) 0.0613(19) 0.0108(14) 0.0215(14) 0.0254(13)
C39 0.058(2) 0.0610(19) 0.0598(19) -0.0097(15) 0.0246(15) 0.0235(15)
C40 0.0484(17) 0.072(2) 0.0454(16) 0.0050(14) 0.0263(13) 0.0156(14)

loop_
_atom_type_symbol
_atom_type_description
_atom_type_scat_dispersion_real
_atom_type_scat_dispersion_imag
_atom_type_scat_source
C C 0.0181 0.0091 'International Tables Vol C Tables 4.2.6.8 and 6.1.1.4'
H H 0.0000 0.0000 'International Tables Vol C Tables 4.2.6.8 and 6.1.1.4'
S S 0.3331 0.5567 'International Tables Vol C Tables 4.2.6.8 and 6.1.1.4'
Zr Zr -0.1862 2.2449 'International Tables Vol C Tables 4.2.6.8 and 6.1.1.4'

loop_
_geom_angle_atom_site_label_1
_geom_angle_atom_site_label_2
_geom_angle_atom_site_label_3
_geom_angle
C7 Zr C8 80.59(8)
C7 Zr C34 134.68(9)
C8 Zr C34 110.59(9)
C7 Zr C35 108.59(8)
C8 Zr C35 134.96(9)
C34 Zr C35 33.22(8)
C7 Zr C40 95.40(9)
C8 Zr C40 133.67(10)
C34 Zr C40 104.69(10)
C35 Zr C40 90.32(10)
C7 Zr C33 116.88(9)
C8 Zr C33 81.71(9)
C34 Zr C33 32.51(9)
C35 Zr C33 54.37(9)
C40 Zr C33 137.18(10)
C7 Zr C39 127.81(10)
C8 Zr C39 128.01(10)
C34 Zr C39 80.79(11)
C35 Zr C39 81.89(11)
C40 Zr C39 32.46(10)
C33 Zr C39 110.50(11)
C7 Zr C38 132.19(10)
C8 Zr C38 95.53(9)
C34 Zr C38 91.54(10)
C35 Zr C38 107.24(10)
C40 Zr C38 53.87(10)
C33 Zr C38 109.48(11)
C39 Zr C38 32.49(10)
C7 Zr C32 85.46(9)
C8 Zr C32 84.12(9)
C34 Zr C32 54.05(10)
C35 Zr C32 54.09(10)
C40 Zr C32 141.94(10)
C33 Zr C32 32.64(9)
C39 Zr C32 133.17(11)
C38 Zr C32 141.94(10)
C7 Zr C31 80.79(8)
C8 Zr C31 114.58(9)
C34 Zr C31 54.29(9)
C35 Zr C31 32.69(9)
C40 Zr C31 110.14(10)
C33 Zr C31 53.95(9)
C39 Zr C31 112.65(11)
C38 Zr C31 139.93(10)
C32 Zr C31 32.32(10)
C7 Zr C36 80.49(9)
C8 Zr C36 102.40(9)
C34 Zr C36 134.17(10)
C35 Zr C36 122.47(10)
C40 Zr C36 32.55(10)
C33 Zr C36 162.62(10)
C39 Zr C36 53.65(11)
C38 Zr C36 53.60(10)
C32 Zr C36 163.25(9)
C31 Zr C36 134.75(10)
C7 Zr C37 101.04(9)
C8 Zr C37 81.45(9)
C34 Zr C37 123.69(10)
C35 Zr C37 135.47(10)
C40 Zr C37 53.81(10)
C33 Zr C37 134.95(10)
C39 Zr C37 53.60(10)
C38 Zr C37 32.28(10)
C32 Zr C37 162.93(10)
C31 Zr C37 163.87(10)
C36 Zr C37 32.33(9)
C14 S1 C11 92.67(13)
C24 S2 C21 92.55(13)
C7 C1 C2 121.6(2)
C7 C1 C6 124.4(2)
C2 C1 C6 113.99(19)
C8 C2 C1 122.01(19)
C8 C2 C3 124.9(2)
C1 C2 C3 113.13(19)
C2 C3 C4 111.50(19)
C3 C4 C5 112.0(2)
C4 C5 C6 112.9(2)
C1 C6 C5 111.8(2)
C1 C7 C11 122.8(2)
C1 C7 Zr 107.95(15)
C11 C7 Zr 129.23(15)
C2 C8 C21 123.0(2)
C2 C8 Zr 107.84(15)
C21 C8 Zr 129.01(16)
C12 C11 C7 130.5(2)
C12 C11 S1 109.84(17)
C7 C11 S1 119.51(18)
C11 C12 C13 112.4(2)
C11 C12 C15 123.9(2)
C13 C12 C15 123.7(2)
C14 C13 C12 114.0(2)
C13 C14 S1 111.18(19)
C12 C15 C16 116.1(2)
C17 C16 C15 113.9(3)
C16 C17 C18 115.2(3)
C19 C18 C17 112.8(4)
C20 C19 C18 114.0(5)
C22 C21 C8 131.6(2)
C22 C21 S2 109.73(17)
C8 C21 S2 118.53(18)
C21 C22 C23 112.3(2)
C21 C22 C25 124.7(2)
C23 C22 C25 123.0(2)
C24 C23 C22 114.4(2)
C23 C24 S2 111.02(19)
C22 C25 C26 113.8(2)
C25 C26 C27 112.7(2)
C28 C27 C26 113.8(3)
C27 C28 C29 112.8(3)
C30 C29 C28 114.4(5)
C32 C31 C35 108.1(2)
C32 C31 Zr 73.78(16)
C35 C31 Zr 72.45(16)
C31 C32 C33 108.3(3)
C31 C32 Zr 73.90(17)
C33 C32 Zr 73.37(16)
C34 C33 C32 108.0(2)
C34 C33 Zr 72.82(16)
C32 C33 Zr 74.00(15)
C33 C34 C35 108.1(2)
C33 C34 Zr 74.66(15)
C35 C34 Zr 73.47(15)
C31 C35 C34 107.5(3)
C31 C35 Zr 74.86(15)
C34 C35 Zr 73.31(15)
C37 C36 C40 108.0(3)
C37 C36 Zr 74.21(16)
C40 C36 Zr 72.91(17)
C38 C37 C36 107.9(3)
C38 C37 Zr 73.27(17)
C36 C37 Zr 73.47(16)
C37 C38 C39 108.1(3)
C37 C38 Zr 74.45(16)
C39 C38 Zr 73.71(16)
C40 C39 C38 108.0(3)
C40 C39 Zr 73.22(15)
C38 C39 Zr 73.81(16)
C39 C40 C36 108.0(3)
C39 C40 Zr 74.32(17)
C36 C40 Zr 74.54(15)

loop_
_geom_bond_atom_site_label_1
_geom_bond_atom_site_label_2
_geom_bond_distance
Zr C7 2.261(2)
Zr C8 2.264(2)
Zr C34 2.485(3)
Zr C35 2.487(3)
Zr C40 2.498(3)
Zr C33 2.508(3)
Zr C39 2.512(3)
Zr C38 2.513(3)
Zr C32 2.516(3)
Zr C31 2.518(3)
Zr C36 2.519(3)
Zr C37 2.528(3)
S1 C14 1.715(3)
S1 C11 1.741(2)
S2 C24 1.718(3)
S2 C21 1.744(2)
C1 C7 1.361(3)
C1 C2 1.496(3)
C1 C6 1.512(3)
C2 C8 1.354(3)
C2 C3 1.514(3)
C3 C4 1.528(4)
C4 C5 1.535(4)
C5 C6 1.536(4)
C7 C11 1.467(3)
C8 C21 1.469(3)
C11 C12 1.378(3)
C12 C13 1.430(3)
C12 C15 1.503(4)
C13 C14 1.345(4)
C15 C16 1.529(4)
C16 C17 1.491(5)
C17 C18 1.544(5)
C18 C19 1.502(7)
C19 C20 1.494(7)
C21 C22 1.375(3)
C22 C23 1.429(3)
C22 C25 1.504(4)
C23 C24 1.335(4)
C25 C26 1.523(4)
C26 C27 1.529(4)
C27 C28 1.502(5)
C28 C29 1.549(6)
C29 C30 1.449(7)
C31 C32 1.401(4)
C31 C35 1.409(4)
C32 C33 1.412(4)
C33 C34 1.398(4)
C34 C35 1.421(4)
C36 C37 1.405(4)
C36 C40 1.406(4)
C37 C38 1.401(4)
C38 C39 1.406(4)
C39 C40 1.400(4)

loop_
_geom_torsion_atom_site_label_1
_geom_torsion_atom_site_label_2
_geom_torsion_atom_site_label_3
_geom_torsion_atom_site_label_4
_geom_torsion
C7 C1 C2 C8 -2.6(4)
C6 C1 C2 C8 177.3(2)
C7 C1 C2 C3 176.8(2)
C6 C1 C2 C3 -3.3(3)
C8 C2 C3 C4 128.9(3)
C1 C2 C3 C4 -50.5(3)
C2 C3 C4 C5 54.9(3)
C3 C4 C5 C6 -5.8(3)
C7 C1 C6 C5 -127.7(3)
C2 C1 C6 C5 52.4(3)
C4 C5 C6 C1 -46.8(3)
C2 C1 C7 C11 -176.2(2)
C6 C1 C7 C11 3.8(4)
C2 C1 C7 Zr 1.8(3)
C6 C1 C7 Zr -178.14(19)
C8 Zr C7 C1 -0.63(16)
C34 Zr C7 C1 -110.36(18)
C35 Zr C7 C1 -135.04(17)
C40 Zr C7 C1 132.80(17)
C33 Zr C7 C1 -76.28(18)
C39 Zr C7 C1 130.79(17)
C38 Zr C7 C1 88.32(19)
C32 Zr C7 C1 -85.40(17)
C31 Zr C7 C1 -117.63(18)
C36 Zr C7 C1 103.76(17)
C37 Zr C7 C1 78.66(18)
C8 Zr C7 C11 177.2(2)
C34 Zr C7 C11 67.5(2)
C35 Zr C7 C11 42.8(2)
C40 Zr C7 C11 -49.4(2)
C33 Zr C7 C11 101.6(2)
C39 Zr C7 C11 -51.4(3)
C38 Zr C7 C11 -93.8(2)
C32 Zr C7 C11 92.4(2)
C31 Zr C7 C11 60.2(2)
C36 Zr C7 C11 -78.4(2)
C37 Zr C7 C11 -103.5(2)
C1 C2 C8 C21 177.4(2)
C3 C2 C8 C21 -1.9(4)
C1 C2 C8 Zr 1.7(3)
C3 C2 C8 Zr -177.61(18)
C7 Zr C8 C2 -0.58(16)
C34 Zr C8 C2 133.78(17)
C35 Zr C8 C2 106.36(18)
C40 Zr C8 C2 -89.1(2)
C33 Zr C8 C2 118.59(18)
C39 Zr C8 C2 -131.82(18)
C38 Zr C8 C2 -132.48(18)
C32 Zr C8 C2 85.78(17)
C31 Zr C8 C2 74.69(18)
C36 Zr C8 C2 -78.58(18)
C37 Zr C8 C2 -103.35(18)
C7 Zr C8 C21 -175.9(2)
C34 Zr C8 C21 -41.6(2)
C35 Zr C8 C21 -69.0(2)
C40 Zr C8 C21 95.6(2)
C33 Zr C8 C21 -56.7(2)
C39 Zr C8 C21 52.9(3)
C38 Zr C8 C21 52.2(2)
C32 Zr C8 C21 -89.6(2)
C31 Zr C8 C21 -100.6(2)
C36 Zr C8 C21 106.1(2)
C37 Zr C8 C21 81.3(2)
C1 C7 C11 C12 71.3(3)
Zr C7 C11 C12 -106.3(3)
C1 C7 C11 S1 -113.2(2)
Zr C7 C11 S1 69.2(2)
C14 S1 C11 C12 -0.11(18)
C14 S1 C11 C7 -176.47(19)
C7 C11 C12 C13 176.0(2)
S1 C11 C12 C13 0.2(2)
C7 C11 C12 C15 -7.5(4)
S1 C11 C12 C15 176.7(2)
C11 C12 C13 C14 -0.1(3)
C15 C12 C13 C14 -176.7(2)
C12 C13 C14 S1 0.1(3)
C11 S1 C14 C13 0.0(2)
C11 C12 C15 C16 151.4(3)
C13 C12 C15 C16 -32.4(4)
C12 C15 C16 C17 -63.1(4)
C15 C16 C17 C18 176.8(3)
C16 C17 C18 C19 70.7(5)
C17 C18 C19 C20 174.7(5)
C2 C8 C21 C22 -70.5(4)
Zr C8 C21 C22 104.2(3)
C2 C8 C21 S2 114.9(2)
Zr C8 C21 S2 -70.4(2)
C24 S2 C21 C22 0.7(2)
C24 S2 C21 C8 176.4(2)
C8 C21 C22 C23 -175.4(2)
S2 C21 C22 C23 -0.5(3)
C8 C21 C22 C25 2.2(4)
S2 C21 C22 C25 177.1(2)
C21 C22 C23 C24 0.0(3)
C25 C22 C23 C24 -177.7(2)
C22 C23 C24 S2 0.6(3)
C21 S2 C24 C23 -0.7(2)
C21 C22 C25 C26 126.9(3)
C23 C22 C25 C26 -55.8(3)
C22 C25 C26 C27 177.2(2)
C25 C26 C27 C28 -176.8(3)
C26 C27 C28 C29 -178.4(4)
C27 C28 C29 C30 176.1(5)
C7 Zr C31 C32 96.11(17)
C8 Zr C31 C32 20.96(18)
C34 Zr C31 C32 -77.53(17)
C35 Zr C31 C32 -115.6(2)
C40 Zr C31 C32 -171.48(16)
C33 Zr C31 C32 -37.10(16)
C39 Zr C31 C32 -136.64(17)
C38 Zr C31 C32 -114.1(2)
C36 Zr C31 C32 162.76(16)
C37 Zr C31 C32 -166.0(3)
C7 Zr C31 C35 -148.31(18)
C8 Zr C31 C35 136.54(16)
C34 Zr C31 C35 38.05(16)
C40 Zr C31 C35 -55.90(19)
C33 Zr C31 C35 78.48(18)
C39 Zr C31 C35 -21.1(2)
C38 Zr C31 C35 1.5(3)
C32 Zr C31 C35 115.6(2)
C36 Zr C31 C35 -81.7(2)
C37 Zr C31 C35 -50.4(4)
C35 C31 C32 C33 1.0(3)
Zr C31 C32 C33 65.85(19)
C35 C31 C32 Zr -64.8(2)
C7 Zr C32 C31 -79.92(16)
C8 Zr C32 C31 -160.91(17)
C34 Zr C32 C31 78.33(17)
C35 Zr C32 C31 36.98(15)
C40 Zr C32 C31 13.0(2)
C33 Zr C32 C31 115.3(2)
C39 Zr C32 C31 60.3(2)
C38 Zr C32 C31 107.6(2)
C36 Zr C32 C31 -46.9(4)
C37 Zr C32 C31 166.8(3)
C7 Zr C32 C33 164.80(17)
C8 Zr C32 C33 83.81(17)
C34 Zr C32 C33 -36.95(16)
C35 Zr C32 C33 -78.30(17)
C40 Zr C32 C33 -102.2(2)
C39 Zr C32 C33 -55.0(2)
C38 Zr C32 C33 -7.6(3)
C31 Zr C32 C33 -115.3(2)
C36 Zr C32 C33 -162.2(3)
C37 Zr C32 C33 51.5(4)
C31 C32 C33 C34 -0.8(3)
Zr C32 C33 C34 65.4(2)
C31 C32 C33 Zr -66.2(2)
C7 Zr C33 C34 -132.16(16)
C8 Zr C33 C34 152.85(18)
C35 Zr C33 C34 -37.78(16)
C40 Zr C33 C34 2.5(2)
C39 Zr C33 C34 25.3(2)
C38 Zr C33 C34 59.88(19)
C32 Zr C33 C34 -115.1(2)
C31 Zr C33 C34 -78.40(18)
C36 Zr C33 C34 47.7(4)
C37 Zr C33 C34 83.8(2)
C7 Zr C33 C32 -17.04(19)
C8 Zr C33 C32 -92.03(17)
C34 Zr C33 C32 115.1(2)
C35 Zr C33 C32 77.35(18)
C40 Zr C33 C32 117.58(19)
C39 Zr C33 C32 140.39(17)
C38 Zr C33 C32 175.01(16)
C31 Zr C33 C32 36.72(16)
C36 Zr C33 C32 162.8(3)
C37 Zr C33 C32 -161.07(16)
C32 C33 C34 C35 0.2(3)
Zr C33 C34 C35 66.4(2)
C32 C33 C34 Zr -66.19(19)
C7 Zr C34 C33 68.4(2)
C8 Zr C34 C33 -28.84(19)
C35 Zr C34 C33 114.7(3)
C40 Zr C34 C33 -178.28(17)
C39 Zr C34 C33 -156.11(19)
C38 Zr C34 C33 -125.33(18)
C32 Zr C34 C33 37.10(17)
C31 Zr C34 C33 77.24(19)
C36 Zr C34 C33 -162.06(16)
C37 Zr C34 C33 -122.26(18)
C7 Zr C34 C35 -46.3(2)
C8 Zr C34 C35 -143.51(17)
C40 Zr C34 C35 67.06(19)
C33 Zr C34 C35 -114.7(3)
C39 Zr C34 C35 89.23(19)
C38 Zr C34 C35 120.00(18)
C32 Zr C34 C35 -77.57(19)
C31 Zr C34 C35 -37.42(17)
C36 Zr C34 C35 83.3(2)
C37 Zr C34 C35 123.08(18)
C32 C31 C35 C34 -0.9(3)
Zr C31 C35 C34 -66.58(19)
C32 C31 C35 Zr 65.7(2)
C33 C34 C35 C31 0.4(3)
Zr C34 C35 C31 67.6(2)
C33 C34 C35 Zr -67.2(2)
C7 Zr C35 C31 33.17(19)
C8 Zr C35 C31 -62.1(2)
C34 Zr C35 C31 -114.0(3)
C40 Zr C35 C31 128.98(18)
C33 Zr C35 C31 -77.06(19)
C39 Zr C35 C31 160.43(19)
C38 Zr C35 C31 -179.02(17)
C32 Zr C35 C31 -36.54(17)
C36 Zr C35 C31 123.60(18)
C37 Zr C35 C31 162.22(17)
C7 Zr C35 C34 147.17(17)
C8 Zr C35 C34 51.9(2)
C40 Zr C35 C34 -117.02(18)
C33 Zr C35 C34 36.94(17)
C39 Zr C35 C34 -85.57(19)
C38 Zr C35 C34 -65.01(19)
C32 Zr C35 C34 77.46(19)
C31 Zr C35 C34 114.0(3)
C36 Zr C35 C34 -122.40(18)
C37 Zr C35 C34 -83.8(2)
C7 Zr C36 C37 -128.87(18)
C8 Zr C36 C37 -50.79(18)
C34 Zr C36 C37 84.9(2)
C35 Zr C36 C37 125.07(17)
C40 Zr C36 C37 115.0(3)
C33 Zr C36 C37 51.2(4)
C39 Zr C36 C37 77.60(19)
C38 Zr C36 C37 36.94(17)
C32 Zr C36 C37 -162.3(3)
C31 Zr C36 C37 164.37(16)
C7 Zr C36 C40 116.09(18)
C8 Zr C36 C40 -165.83(17)
C34 Zr C36 C40 -30.1(2)
C35 Zr C36 C40 10.0(2)
C33 Zr C36 C40 -63.8(4)
C39 Zr C36 C40 -37.43(17)
C38 Zr C36 C40 -78.10(19)
C32 Zr C36 C40 82.7(4)
C31 Zr C36 C40 49.3(2)
C37 Zr C36 C40 -115.0(3)
C40 C36 C37 C38 -0.1(3)
Zr C36 C37 C38 -65.7(2)
C40 C36 C37 Zr 65.60(19)
C7 Zr C37 C38 166.54(17)
C8 Zr C37 C38 -114.86(18)
C34 Zr C37 C38 -5.8(2)
C35 Zr C37 C38 35.1(2)
C40 Zr C37 C38 77.91(19)
C33 Zr C37 C38 -45.7(2)
C39 Zr C37 C38 37.32(18)
C32 Zr C37 C38 -82.3(4)
C31 Zr C37 C38 71.5(4)
C36 Zr C37 C38 115.1(3)
C7 Zr C37 C36 51.47(18)
C8 Zr C37 C36 130.07(18)
C34 Zr C37 C36 -120.83(17)
C35 Zr C37 C36 -79.9(2)
C40 Zr C37 C36 -37.16(17)
C33 Zr C37 C36 -160.79(16)
C39 Zr C37 C36 -77.75(19)
C38 Zr C37 C36 -115.1(3)
C32 Zr C37 C36 162.6(3)
C31 Zr C37 C36 -43.5(4)
C36 C37 C38 C39 -0.7(3)
Zr C37 C38 C39 -66.6(2)
C36 C37 C38 Zr 65.84(19)
C7 Zr C38 C37 -18.0(2)
C8 Zr C38 C37 64.34(18)
C34 Zr C38 C37 175.20(18)
C35 Zr C38 C37 -155.01(17)
C40 Zr C38 C37 -77.68(19)
C33 Zr C38 C37 147.49(17)
C39 Zr C38 C37 -114.7(3)
C32 Zr C38 C37 151.85(18)
C31 Zr C38 C37 -155.83(17)
C36 Zr C38 C37 -37.00(16)
C7 Zr C38 C39 96.7(2)
C8 Zr C38 C39 179.0(2)
C34 Zr C38 C39 -70.1(2)
C35 Zr C38 C39 -40.3(2)
C40 Zr C38 C39 37.0(2)
C33 Zr C38 C39 -97.8(2)
C32 Zr C38 C39 -93.5(2)
C31 Zr C38 C39 -41.1(3)
C36 Zr C38 C39 77.7(2)
C37 Zr C38 C39 114.7(3)
C37 C38 C39 C40 1.3(3)
Zr C38 C39 C40 -65.8(2)
C37 C38 C39 Zr 67.1(2)
C7 Zr C39 C40 3.7(2)
C8 Zr C39 C40 113.8(2)
C34 Zr C39 C40 -137.2(2)
C35 Zr C39 C40 -103.6(2)
C33 Zr C39 C40 -150.60(19)
C38 Zr C39 C40 115.1(3)
C32 Zr C39 C40 -122.5(2)
C31 Zr C39 C40 -92.3(2)
C36 Zr C39 C40 37.54(18)
C37 Zr C39 C40 78.0(2)
C7 Zr C39 C38 -111.3(2)
C8 Zr C39 C38 -1.2(3)
C34 Zr C39 C38 107.8(2)
C35 Zr C39 C38 141.4(2)
C40 Zr C39 C38 -115.1(3)
C33 Zr C39 C38 94.3(2)
C32 Zr C39 C38 122.5(2)
C31 Zr C39 C38 152.68(19)
C36 Zr C39 C38 -77.5(2)
C37 Zr C39 C38 -37.07(19)
C38 C39 C40 C36 -1.4(3)
Zr C39 C40 C36 -67.5(2)
C38 C39 C40 Zr 66.2(2)
C37 C36 C40 C39 0.9(3)
Zr C36 C40 C39 67.4(2)
C37 C36 C40 Zr -66.46(19)
C7 Zr C40 C39 -177.0(2)
C8 Zr C40 C39 -94.9(2)
C34 Zr C40 C39 43.9(2)
C35 Zr C40 C39 74.2(2)
C33 Zr C40 C39 42.6(3)
C38 Zr C40 C39 -37.04(19)
C32 Zr C40 C39 93.4(2)
C31 Zr C40 C39 100.8(2)
C36 Zr C40 C39 -114.2(3)
C37 Zr C40 C39 -77.3(2)
C7 Zr C40 C36 -62.84(18)
C8 Zr C40 C36 19.3(2)
C34 Zr C40 C36 158.15(17)
C35 Zr C40 C36 -171.55(18)
C33 Zr C40 C36 156.78(17)
C39 Zr C40 C36 114.2(3)
C38 Zr C40 C36 77.17(19)
C32 Zr C40 C36 -152.37(17)
C31 Zr C40 C36 -144.98(17)
C37 Zr C40 C36 36.90(17)
